data_4322263
loop_
_publ_author_name
'Liliana A. M\^iinea'
'Seigi Suh'
'David M. Hoffman'

_publ_section_title
;
 Indium Fluoroalkoxide Compounds
;
_journal_name_full 'Inorganic Chemistry'
_journal_page_first 4447
_journal_page_last 4454
_journal_paper_doi 10.1021/ic990315j
_journal_volume 38
_journal_year 1999
_chemical_formula_moiety 'C4 H12 N +, C16 H15 N O4 F24 In -, C4 H10 O'
_chemical_formula_sum 'C24 H37 F24 In N2 O5'
_chemical_formula_weight 1004.38
_chemical_name_systematic ?
_space_group_IT_number 2
_symmetry_cell_setting triclinic
_symmetry_space_group_name_Hall '-P 1'
_symmetry_space_group_name_H-M 'P -1'
_atom_sites_solution_hydrogens geom
_atom_sites_solution_primary direct
_atom_sites_solution_secondary difmap
_audit_creation_method SHELXL-97
_cell_angle_alpha 79.3940(10)
_cell_angle_beta 89.8450(10)
_cell_angle_gamma 78.8460(10)
_cell_formula_units_Z 2
_cell_length_a 9.6785(6)
_cell_length_b 10.8725(6)
_cell_length_c 19.4295(11)
_cell_measurement_reflns_used 7258
_cell_measurement_temperature 223(2)
_cell_measurement_theta_max 23.27
_cell_measurement_theta_min 1.07
_cell_volume 1970.5(2)
_computing_cell_refinement 'Siemens SAINT software (Siemens, 1996)'
_computing_data_collection 'Siemens SMART software (Siemens, 1996)'
_computing_data_reduction 'Siemens SAINT software (Siemens, 1996)'
_computing_structure_refinement 'SHELXL-97 (Sheldrick, 1997)'
_computing_structure_solution 'SHELXS-97 (Sheldrick, 1990)'
_diffrn_ambient_temperature 223(2)
_diffrn_detector_area_resol_mean 1K
_diffrn_measured_fraction_theta_full 0.966
_diffrn_measured_fraction_theta_max 0.966
_diffrn_measurement_device_type 'Siemens SMART CCD'
_diffrn_measurement_method CCD
_diffrn_radiation_monochromator graphite
_diffrn_radiation_source 'fine-focus sealed tube'
_diffrn_radiation_type MoK\a
_diffrn_radiation_wavelength 0.71073
_diffrn_reflns_av_R_equivalents 0.0219
_diffrn_reflns_av_sigmaI/netI 0.0290
_diffrn_reflns_limit_h_max 10
_diffrn_reflns_limit_h_min -10
_diffrn_reflns_limit_k_max 12
_diffrn_reflns_limit_k_min -11
_diffrn_reflns_limit_l_max 21
_diffrn_reflns_limit_l_min 0
_diffrn_reflns_number 8765
_diffrn_reflns_theta_full 23.27
_diffrn_reflns_theta_max 23.27
_diffrn_reflns_theta_min 1.07
_diffrn_standards_decay_% 0.0
_exptl_absorpt_coefficient_mu 0.748
_exptl_absorpt_correction_T_max 0.8712
_exptl_absorpt_correction_T_min 0.7117
_exptl_absorpt_correction_type empirical
_exptl_crystal_colour colorless
_exptl_crystal_density_diffrn 1.693
_exptl_crystal_density_method 'not measured'
_exptl_crystal_description 'Flat column'
_exptl_crystal_F_000 1000
_exptl_crystal_size_max 0.30
_exptl_crystal_size_mid 0.20
_exptl_crystal_size_min 0.08
_refine_diff_density_max 0.510
_refine_diff_density_min -0.431
_refine_diff_density_rms 0.075
_refine_ls_extinction_coef 0.0015(3)
_refine_ls_extinction_expression Fc^*^=3DkFc[1+0.001xFc^2^\l^3^/sin(2\q)]^-1/4^
_refine_ls_extinction_method SHELXL
_refine_ls_goodness_of_fit_ref 1.182
_refine_ls_hydrogen_treatment mixed
_refine_ls_matrix_type full
_refine_ls_number_parameters 503
_refine_ls_number_reflns 5489
_refine_ls_number_restraints 8
_refine_ls_restrained_S_all 1.182
_refine_ls_R_factor_all 0.0365
_refine_ls_R_factor_gt 0.0301
_refine_ls_shift/su_max 0.167
_refine_ls_shift/su_mean 0.007
_refine_ls_structure_factor_coef Fsqd
_refine_ls_weighting_details 'calc w=3D1/[\s^2^(Fo^2^)+(0.0349P)^2^+2.7091P] where P=3D(Fo^2^+2Fc^2^)/3'
_refine_ls_weighting_scheme calc
_refine_ls_wR_factor_gt 0.0784
_refine_ls_wR_factor_ref 0.0913
_reflns_number_gt 4893
_reflns_number_total 5489
_reflns_threshold_expression >4sigma(I)
_cod_data_source_file ic990315j_2.cif
_cod_data_source_block k406[t-BuNH3][In{OCH(CF3)2}4(NH2-t-Bu)]=B7diethyl_ether
_cod_depositor_comments
;
 Replacing the '=46' prefix with the 'F' prefix in atom names.

 Antanas Vaitkus,
 2017-01-05
;
_cod_original_formula_sum 'C24 H37 N2 O5 F24 In'
_cod_database_code 4322263

loop_
_symmetry_equiv_pos_as_xyz
'x, y, z'
'-x, -y, -z'

loop_
_atom_site_label
_atom_site_type_symbol
_atom_site_fract_x
_atom_site_fract_y
_atom_site_fract_z
_atom_site_U_iso_or_equiv
_atom_site_adp_type
_atom_site_occupancy
_atom_site_symmetry_multiplicity
_atom_site_calc_flag
_atom_site_refinement_flags
_atom_site_disorder_assembly
_atom_site_disorder_group
In In 0.67115(3) 0.77713(2) 0.788667(13) 0.03015(11) Uani 1 1 d . . .
F1 F 0.5790(4) 0.6585(3) 0.65328(16) 0.0815(9) Uani 1 1 d . . .
F2 F 0.5975(4) 0.8057(4) 0.56715(16) 0.0957(11) Uani 1 1 d . . .
F3 F 0.4071(4) 0.7336(4) 0.5789(2) 0.1089(13) Uani 1 1 d . . .
F4 F 0.4688(4) 1.0522(3) 0.58026(17) 0.0957(11) Uani 1 1 d . . .
F5 F 0.2824(4) 0.9779(4) 0.5713(2) 0.1158(14) Uani 1 1 d . . .
F6 F 0.3150(4) 1.0648(3) 0.6590(2) 0.0994(12) Uani 1 1 d . . .
F7 F 0.3528(4) 1.1879(3) 0.8217(2) 0.1018(12) Uani 1 1 d . . .
F8 F 0.4984(4) 1.1012(3) 0.90746(19) 0.0871(10) Uani 1 1 d . . .
F9 F 0.5696(4) 1.1137(3) 0.8028(2) 0.0915(11) Uani 1 1 d . . .
F10 F 0.1948(3) 1.0224(3) 0.8754(2) 0.0967(11) Uani 1 1 d . . .
F11 F 0.2754(4) 0.8263(4) 0.8737(3) 0.1196(15) Uani 1 1 d . . .
F12 F 0.3455(4) 0.9134(4) 0.95268(18) 0.1001(12) Uani 1 1 d . . .
F13 F 0.4290(5) 0.4505(4) 0.7883(2) 0.1124(14) Uani 1 1 d . . .
F14 F 0.3531(3) 0.6485(4) 0.77997(17) 0.0871(10) Uani 1 1 d . . .
F15 F 0.3046(3) 0.5216(4) 0.86959(19) 0.1074(14) Uani 1 1 d . . .
F16 F 0.5159(3) 0.3931(3) 0.95843(16) 0.0757(9) Uani 1 1 d . . .
F17 F 0.6565(4) 0.3413(3) 0.87880(19) 0.0863(10) Uani 1 1 d . . .
F18 F 0.7123(3) 0.4569(3) 0.94741(16) 0.0756(9) Uani 1 1 d . . .
F19 F 1.0043(5) 0.8482(3) 0.56810(18) 0.1094(14) Uani 1 1 d . . .
F20 F 1.1041(4) 0.7120(4) 0.6564(2) 0.0934(11) Uani 1 1 d . . .
F21 F 0.9325(4) 0.6729(3) 0.60094(16) 0.0806(9) Uani 1 1 d . . .
F22 F 1.0412(3) 0.8957(3) 0.73729(19) 0.0857(10) Uani 1 1 d . . .
F23 F 0.9392(4) 1.0300(3) 0.64803(17) 0.0935(11) Uani 1 1 d . . .
F24 F 0.8243(3) 0.9824(2) 0.74081(14) 0.0651(7) Uani 1 1 d . . .
O1 O 0.5570(3) 0.8837(3) 0.70038(13) 0.0441(7) Uani 1 1 d . . .
O2 O 0.5467(3) 0.8696(3) 0.85586(13) 0.0414(6) Uani 1 1 d . . .
O3 O 0.6366(3) 0.5905(2) 0.81312(13) 0.0373(6) Uani 1 1 d . . .
O4 O 0.8480(3) 0.7345(2) 0.72665(13) 0.0391(6) Uani 1 1 d . . .
N1 N 0.8492(3) 0.7260(3) 0.87385(17) 0.0407(8) Uani 1 1 d . . .
H1A H 0.8562 0.6408 0.8897 0.049 Uiso 1 1 calc R . .
H1B H 0.9285 0.7337 0.8495 0.049 Uiso 1 1 calc R . .
N2 N 0.8330(3) 0.4722(3) 0.72463(17) 0.0387(7) Uani 1 1 d . . .
H2A H 0.7673 0.4757 0.7575 0.058 Uiso 1 1 calc R . .
H2B H 0.7987 0.4485 0.6871 0.058 Uiso 1 1 calc R . .
H2C H 0.8553 0.5495 0.7116 0.058 Uiso 1 1 calc R . .
C1 C 0.4523(5) 0.8624(4) 0.6597(2) 0.0478(10) Uani 1 1 d . . .
H1 H 0.3824 0.8281 0.6911 0.057 Uiso 1 1 calc R . .
C2 C 0.5082(6) 0.7651(5) 0.6141(3) 0.0664(14) Uani 1 1 d . . .
C3 C 0.3797(6) 0.9892(6) 0.6165(3) 0.0715(15) Uani 1 1 d . . .
C4 C 0.4288(4) 0.9638(4) 0.8381(2) 0.0410(9) Uani 1 1 d . . .
H4 H 0.3993 0.9654 0.7891 0.049 Uiso 1 1 calc R . .
C5 C 0.4613(5) 1.0920(5) 0.8430(3) 0.0612(13) Uani 1 1 d . . .
C6 C 0.3111(5) 0.9324(5) 0.8857(3) 0.0642(14) Uani 1 1 d . . .
C7 C 0.5381(4) 0.5573(4) 0.8611(2) 0.0366(9) Uani 1 1 d . . .
H7 H 0.5124 0.6263 0.8884 0.044 Uiso 1 1 calc R . .
C8 C 0.4072(5) 0.5424(5) 0.8249(3) 0.0649(14) Uani 1 1 d . . .
C9 C 0.6042(5) 0.4357(4) 0.9111(2) 0.0527(11) Uani 1 1 d . . .
C10 C 0.8736(5) 0.8268(4) 0.6712(2) 0.0440(10) Uani 1 1 d . . .
H10 H 0.7844 0.8629 0.6436 0.053 Uiso 1 1 calc R . .
C11 C 0.9805(6) 0.7652(5) 0.6242(3) 0.0635(14) Uani 1 1 d . . .
C12 C 0.9226(5) 0.9335(5) 0.6986(3) 0.0574(12) Uani 1 1 d . . .
C13 C 0.8703(4) 0.7784(4) 0.9390(2) 0.0410(9) Uani 1 1 d . . .
C14 C 0.8649(5) 0.9203(4) 0.9170(3) 0.0596(12) Uani 1 1 d . . .
H14A H 0.7733 0.9612 0.8954 0.089 Uiso 1 1 calc R . .
H14B H 0.9376 0.9345 0.8837 0.089 Uiso 1 1 calc R . .
H14C H 0.8804 0.9561 0.9579 0.089 Uiso 1 1 calc R . .
C15 C 0.7543(5) 0.7511(5) 0.9890(2) 0.0567(12) Uani 1 1 d . . .
H15A H 0.7604 0.6596 1.0018 0.085 Uiso 1 1 calc R . .
H15B H 0.6632 0.7905 0.9664 0.085 Uiso 1 1 calc R . .
H15C H 0.7652 0.7857 1.0308 0.085 Uiso 1 1 calc R . .
C16 C 1.0133(5) 0.7117(5) 0.9728(3) 0.0609(13) Uani 1 1 d . . .
H16A H 1.0151 0.6209 0.9862 0.091 Uiso 1 1 calc R . .
H16B H 1.0295 0.7461 1.0140 0.091 Uiso 1 1 calc R . .
H16C H 1.0864 0.7255 0.9396 0.091 Uiso 1 1 calc R . .
C17 C 0.9637(4) 0.3755(4) 0.7544(2) 0.0464(10) Uani 1 1 d . . .
C18 C 0.9202(6) 0.2473(4) 0.7739(3) 0.0732(15) Uani 1 1 d . . .
H18A H 0.8517 0.2509 0.8103 0.110 Uiso 1 1 calc R . .
H18B H 1.0023 0.1821 0.7909 0.110 Uiso 1 1 calc R . .
H18C H 0.8789 0.2270 0.7330 0.110 Uiso 1 1 calc R . .
C19 C 1.0719(6) 0.3736(6) 0.6981(3) 0.0771(16) Uani 1 1 d . . .
H19A H 1.1567 0.3125 0.7159 0.116 Uiso 1 1 calc R . .
H19B H 1.0941 0.4578 0.6848 0.116 Uiso 1 1 calc R . .
H19C H 1.0342 0.3492 0.6575 0.116 Uiso 1 1 calc R . .
C20 C 1.0141(5) 0.4193(5) 0.8180(3) 0.0630(13) Uani 1 1 d . . .
H20A H 0.9421 0.4194 0.8528 0.094 Uiso 1 1 calc R . .
H20B H 1.0326 0.5048 0.8042 0.094 Uiso 1 1 calc R . .
H20C H 1.0999 0.3616 0.8376 0.094 Uiso 1 1 calc R . .
O5 O 0.7086(7) 0.3748(5) 0.6192(3) 0.0614(16) Uiso 0.70 1 d PD . .
C21 C 0.7244(12) 0.3745(10) 0.5445(5) 0.102(3) Uiso 0.70 1 d PD . .
C22 C 0.8269(11) 0.4546(13) 0.5194(6) 0.098(3) Uiso 0.70 1 d PD . .
C23 C 0.6096(9) 0.2934(9) 0.6492(5) 0.079(2) Uiso 0.70 1 d PD . .
C24 C 0.4621(10) 0.3538(9) 0.6279(5) 0.092(3) Uiso 0.70 1 d PD . .
O5' O 0.7483(17) 0.3841(16) 0.6030(8) 0.086(5) Uiso 0.30 1 d PD . .
C21' C 0.825(2) 0.382(2) 0.5361(10) 0.087(6) Uiso 0.30 1 d PD . .
C22' C 0.761(3) 0.504(2) 0.4902(15) 0.121(9) Uiso 0.30 1 d PD . .
C23' C 0.634(2) 0.310(2) 0.6026(13) 0.108(8) Uiso 0.30 1 d PD . .
C24' C 0.550(3) 0.332(2) 0.6640(10) 0.085(6) Uiso 0.30 1 d PD . .

loop_
_atom_site_aniso_label
_atom_site_aniso_U_11
_atom_site_aniso_U_22
_atom_site_aniso_U_33
_atom_site_aniso_U_23
_atom_site_aniso_U_13
_atom_site_aniso_U_12
In 0.03436(17) 0.02787(16) 0.02979(17) -0.00595(10) 0.00425(11) -0.00948(11)
F1 0.117(3) 0.0567(18) 0.0685(19) -0.0208(15) -0.0213(18) -0.0016(17)
F2 0.122(3) 0.114(3) 0.0488(18) -0.0210(18) 0.0173(19) -0.013(2)
F3 0.119(3) 0.118(3) 0.103(3) -0.054(2) -0.043(2) -0.022(2)
F4 0.136(3) 0.075(2) 0.066(2) 0.0240(17) -0.015(2) -0.030(2)
F5 0.114(3) 0.112(3) 0.108(3) 0.000(2) -0.071(3) -0.006(2)
F6 0.098(3) 0.081(2) 0.101(3) -0.013(2) -0.020(2) 0.025(2)
F7 0.085(2) 0.0425(17) 0.160(4) -0.0016(19) 0.005(2) 0.0143(16)
F8 0.088(2) 0.086(2) 0.107(3) -0.059(2) 0.0094(19) -0.0244(18)
F9 0.081(2) 0.0616(19) 0.127(3) 0.0002(19) 0.040(2) -0.0202(16)
F10 0.0427(17) 0.092(2) 0.143(3) -0.014(2) 0.0170(18) 0.0076(16)
F11 0.085(3) 0.083(3) 0.211(5) -0.050(3) 0.044(3) -0.044(2)
F12 0.090(2) 0.125(3) 0.068(2) 0.003(2) 0.0347(19) 0.001(2)
F13 0.154(4) 0.106(3) 0.105(3) -0.042(2) -0.023(3) -0.072(3)
F14 0.0634(19) 0.116(3) 0.071(2) 0.0191(19) -0.0214(16) -0.0249(18)
F15 0.064(2) 0.172(4) 0.090(2) 0.019(2) -0.0017(18) -0.071(2)
F16 0.076(2) 0.0676(19) 0.0729(19) 0.0204(15) 0.0231(16) -0.0206(15)
F17 0.107(3) 0.0341(15) 0.112(3) -0.0089(16) 0.034(2) -0.0041(15)
F18 0.0568(18) 0.084(2) 0.0728(19) 0.0150(16) -0.0152(15) -0.0099(15)
F19 0.167(4) 0.094(3) 0.077(2) -0.0157(19) 0.078(2) -0.049(3)
F20 0.060(2) 0.107(3) 0.118(3) -0.039(2) 0.039(2) -0.0107(18)
F21 0.113(3) 0.079(2) 0.0651(18) -0.0391(16) 0.0352(18) -0.0337(19)
F22 0.068(2) 0.102(3) 0.104(3) -0.042(2) 0.0002(18) -0.0364(18)
F23 0.145(3) 0.0595(19) 0.088(2) -0.0084(17) 0.046(2) -0.056(2)
F24 0.088(2) 0.0492(15) 0.0664(17) -0.0230(13) 0.0246(15) -0.0225(14)
O1 0.0531(17) 0.0437(16) 0.0346(15) -0.0033(12) -0.0061(13) -0.0113(13)
O2 0.0414(15) 0.0424(16) 0.0350(14) -0.0084(12) 0.0018(12) 0.0059(12)
O3 0.0425(15) 0.0312(14) 0.0413(15) -0.0078(11) 0.0122(12) -0.0142(12)
O4 0.0447(16) 0.0365(15) 0.0377(15) -0.0074(12) 0.0133(12) -0.0118(12)
N1 0.0375(18) 0.045(2) 0.0400(19) -0.0116(15) 0.0011(14) -0.0067(15)
N2 0.0399(18) 0.0357(18) 0.0418(19) -0.0121(15) 0.0030(15) -0.0059(14)
C1 0.054(3) 0.055(3) 0.034(2) -0.0027(19) -0.0049(19) -0.014(2)
C2 0.083(4) 0.078(4) 0.041(3) -0.016(3) -0.014(3) -0.017(3)
C3 0.078(4) 0.069(4) 0.061(3) -0.006(3) -0.027(3) -0.005(3)
C4 0.038(2) 0.043(2) 0.040(2) -0.0120(18) -0.0017(17) 0.0020(18)
C5 0.050(3) 0.047(3) 0.081(4) -0.009(3) 0.012(3) 0.000(2)
C6 0.044(3) 0.055(3) 0.093(4) -0.017(3) 0.011(3) -0.005(2)
C7 0.039(2) 0.035(2) 0.039(2) -0.0083(17) 0.0050(17) -0.0143(17)
C8 0.062(3) 0.073(4) 0.063(3) 0.002(3) -0.004(3) -0.036(3)
C9 0.054(3) 0.042(3) 0.057(3) 0.002(2) 0.012(2) -0.010(2)
C10 0.050(2) 0.044(2) 0.041(2) -0.0054(19) 0.0140(19) -0.0177(19)
C11 0.080(4) 0.061(3) 0.059(3) -0.018(3) 0.033(3) -0.029(3)
C12 0.067(3) 0.052(3) 0.059(3) -0.007(2) 0.017(3) -0.026(2)
C13 0.039(2) 0.049(2) 0.036(2) -0.0085(18) -0.0006(17) -0.0123(18)
C14 0.067(3) 0.052(3) 0.064(3) -0.016(2) -0.013(2) -0.019(2)
C15 0.053(3) 0.077(3) 0.037(2) -0.006(2) 0.001(2) -0.011(2)
C16 0.048(3) 0.075(3) 0.058(3) -0.008(3) -0.010(2) -0.013(2)
C17 0.044(2) 0.039(2) 0.054(3) -0.0126(19) -0.003(2) 0.0019(18)
C18 0.076(4) 0.039(3) 0.097(4) -0.009(3) -0.011(3) 0.003(2)
C19 0.054(3) 0.092(4) 0.072(4) -0.012(3) 0.011(3) 0.016(3)
C20 0.057(3) 0.064(3) 0.066(3) -0.018(3) -0.014(2) -0.001(2)

loop_
_atom_type_symbol
_atom_type_description
_atom_type_scat_dispersion_real
_atom_type_scat_dispersion_imag
_atom_type_scat_source
C C 0.0033 0.0016 'International Tables Vol C Tables 4.2.6.8 and 6.1.1.4'
H H 0.0000 0.0000 'International Tables Vol C Tables 4.2.6.8 and 6.1.1.4'
N N 0.0061 0.0033 'International Tables Vol C Tables 4.2.6.8 and 6.1.1.4'
O O 0.0106 0.0060 'International Tables Vol C Tables 4.2.6.8 and 6.1.1.4'
F F 0.0171 0.0103 'International Tables Vol C Tables 4.2.6.8 and 6.1.1.4'
In In -0.7276 1.3100 'International Tables Vol C Tables 4.2.6.8 and 6.1.1.4'

loop_
_geom_angle_atom_site_label_1
_geom_angle_atom_site_label_2
_geom_angle_atom_site_label_3
_geom_angle
_geom_angle_site_symmetry_1
_geom_angle_site_symmetry_3
_geom_angle_publ_flag
O2 In O1 93.61(11) . . ?
O2 In O3 103.72(10) . . ?
O1 In O3 113.07(11) . . ?
O2 In O4 157.09(11) . . ?
O1 In O4 89.91(11) . . ?
O3 In O4 95.63(10) . . ?
O2 In N1 88.00(11) . . ?
O1 In N1 156.04(12) . . ?
O3 In N1 89.63(11) . . ?
O4 In N1 79.88(11) . . ?
C1 O1 In 133.3(3) . . ?
C4 O2 In 126.5(2) . . ?
C7 O3 In 121.5(2) . . ?
C10 O4 In 119.2(2) . . ?
C13 N1 In 132.4(2) . . ?
O1 C1 C2 111.8(4) . . ?
O1 C1 C3 108.5(4) . . ?
C2 C1 C3 112.1(4) . . ?
F3 C2 F2 106.9(4) . . ?
F3 C2 F1 107.3(5) . . ?
F2 C2 F1 106.2(5) . . ?
F3 C2 C1 113.1(5) . . ?
F2 C2 C1 112.7(5) . . ?
F1 C2 C1 110.3(4) . . ?
F5 C3 F4 107.2(5) . . ?
F5 C3 F6 107.2(5) . . ?
F4 C3 F6 106.5(5) . . ?
F5 C3 C1 113.2(5) . . ?
F4 C3 C1 112.8(5) . . ?
F6 C3 C1 109.6(4) . . ?
O2 C4 C5 110.3(3) . . ?
O2 C4 C6 108.9(4) . . ?
C5 C4 C6 111.6(4) . . ?
F8 C5 F7 106.7(4) . . ?
F8 C5 F9 106.3(4) . . ?
F7 C5 F9 107.4(4) . . ?
F8 C5 C4 113.5(4) . . ?
F7 C5 C4 112.7(4) . . ?
F9 C5 C4 109.8(4) . . ?
F12 C6 F11 107.0(5) . . ?
F12 C6 F10 106.4(5) . . ?
F11 C6 F10 106.7(4) . . ?
F12 C6 C4 113.6(4) . . ?
F11 C6 C4 109.4(4) . . ?
F10 C6 C4 113.4(4) . . ?
O3 C7 C8 111.1(3) . . ?
O3 C7 C9 108.9(3) . . ?
C8 C7 C9 111.6(4) . . ?
F13 C8 F14 106.0(4) . . ?
F13 C8 F15 108.0(4) . . ?
F14 C8 F15 105.5(5) . . ?
F13 C8 C7 113.4(5) . . ?
F14 C8 C7 110.8(4) . . ?
F15 C8 C7 112.6(4) . . ?
F17 C9 F16 107.5(4) . . ?
F17 C9 F18 106.2(4) . . ?
F16 C9 F18 106.4(4) . . ?
F17 C9 C7 113.0(4) . . ?
F16 C9 C7 113.7(4) . . ?
F18 C9 C7 109.6(4) . . ?
O4 C10 C12 110.0(3) . . ?
O4 C10 C11 109.3(4) . . ?
C12 C10 C11 112.0(4) . . ?
F20 C11 F21 106.7(4) . . ?
F20 C11 F19 107.4(5) . . ?
F21 C11 F19 107.0(4) . . ?
F20 C11 C10 113.5(4) . . ?
F21 C11 C10 109.9(4) . . ?
F19 C11 C10 112.1(4) . . ?
F22 C12 F23 108.1(4) . . ?
F22 C12 F24 105.9(4) . . ?
F23 C12 F24 106.5(4) . . ?
F22 C12 C10 113.8(4) . . ?
F23 C12 C10 113.1(4) . . ?
F24 C12 C10 109.0(4) . . ?
N1 C13 C14 107.7(3) . . ?
N1 C13 C15 108.5(3) . . ?
C14 C13 C15 111.6(4) . . ?
N1 C13 C16 108.5(3) . . ?
C14 C13 C16 110.6(4) . . ?
C15 C13 C16 109.9(4) . . ?
C19 C17 C18 111.1(4) . . ?
C19 C17 C20 111.9(4) . . ?
C18 C17 C20 111.8(4) . . ?
C19 C17 N2 107.9(4) . . ?
C18 C17 N2 107.0(4) . . ?
C20 C17 N2 106.8(3) . . ?
C21 O5 C23 111.1(7) . . ?
O5 C21 C22 107.6(8) . . ?
O5 C23 C24 111.7(7) . . ?
C23' O5' C21' 108.4(17) . . ?
C22' C21' O5' 104.5(18) . . ?
C24' C23' O5' 105.8(18) . . ?

loop_
_geom_bond_atom_site_label_1
_geom_bond_atom_site_label_2
_geom_bond_distance
_geom_bond_site_symmetry_2
_geom_bond_publ_flag
In O2 2.042(3) . ?
In O1 2.071(3) . ?
In O3 2.089(2) . ?
In O4 2.117(2) . ?
In N1 2.308(3) . ?
F1 C2 1.328(6) . ?
F2 C2 1.329(6) . ?
F3 C2 1.327(6) . ?
F4 C3 1.326(7) . ?
F5 C3 1.327(6) . ?
F6 C3 1.341(7) . ?
F7 C5 1.335(6) . ?
F8 C5 1.330(6) . ?
F9 C5 1.338(6) . ?
F10 C6 1.330(6) . ?
F11 C6 1.325(6) . ?
F12 C6 1.313(6) . ?
F13 C8 1.315(7) . ?
F14 C8 1.329(6) . ?
F15 C8 1.342(6) . ?
F16 C9 1.334(5) . ?
F17 C9 1.319(5) . ?
F18 C9 1.343(6) . ?
F19 C11 1.332(6) . ?
F20 C11 1.326(7) . ?
F21 C11 1.332(6) . ?
F22 C12 1.326(6) . ?
F23 C12 1.334(5) . ?
F24 C12 1.350(5) . ?
O1 C1 1.366(5) . ?
O2 C4 1.375(5) . ?
O3 C7 1.383(4) . ?
O4 C10 1.388(5) . ?
N1 C13 1.510(5) . ?
N2 C17 1.518(5) . ?
C1 C2 1.522(7) . ?
C1 C3 1.517(7) . ?
C4 C5 1.507(7) . ?
C4 C6 1.516(7) . ?
C7 C8 1.500(6) . ?
C7 C9 1.518(6) . ?
C10 C12 1.516(6) . ?
C10 C11 1.517(6) . ?
C13 C14 1.514(6) . ?
C13 C15 1.520(6) . ?
C13 C16 1.521(6) . ?
C17 C19 1.511(7) . ?
C17 C18 1.515(7) . ?
C17 C20 1.517(6) . ?
O5 C21 1.459(9) . ?
O5 C23 1.475(9) . ?
C21 C22 1.468(11) . ?
C23 C24 1.477(11) . ?
O5' C23' 1.483(13) . ?
O5' C21' 1.495(12) . ?
C21' C22' 1.478(14) . ?
C23' C24' 1.472(14) . ?

loop_
_geom_hbond_atom_site_label_D
_geom_hbond_atom_site_label_H
_geom_hbond_atom_site_label_A
_geom_hbond_distance_DH
_geom_hbond_distance_HA
_geom_hbond_distance_DA
_geom_hbond_angle_DHA
_geom_hbond_site_symmetry_A
N2 H2A O3 0.90 2.05 2.841(4) 146.0 .
N2 H2C O4 0.90 2.07 2.892(4) 150.7 .
N2 H2B O5 0.90 1.95 2.841(6) 168.9 .
N2 H2B O5' 0.90 1.99 2.884(16) 172.6 .

loop_
_geom_torsion_atom_site_label_1
_geom_torsion_atom_site_label_2
_geom_torsion_atom_site_label_3
_geom_torsion_atom_site_label_4
_geom_torsion
_geom_torsion_site_symmetry_1
_geom_torsion_site_symmetry_2
_geom_torsion_site_symmetry_3
_geom_torsion_site_symmetry_4
_geom_torsion_publ_flag
O2 In O1 C1 -97.7(4) . . . . ?
O3 In O1 C1 8.9(4) . . . . ?
O4 In O1 C1 105.0(4) . . . . ?
N1 In O1 C1 169.1(3) . . . . ?
O1 In O2 C4 2.3(3) . . . . ?
O3 In O2 C4 -112.5(3) . . . . ?
O4 In O2 C4 100.7(4) . . . . ?
N1 In O2 C4 158.4(3) . . . . ?
O2 In O3 C7 5.0(3) . . . . ?
O1 In O3 C7 -95.1(3) . . . . ?
O4 In O3 C7 172.6(3) . . . . ?
N1 In O3 C7 92.8(3) . . . . ?
O2 In O4 C10 -63.2(4) . . . . ?
O1 In O4 C10 35.9(3) . . . . ?
O3 In O4 C10 149.1(3) . . . . ?
N1 In O4 C10 -122.3(3) . . . . ?
O2 In N1 C13 -16.6(3) . . . . ?
O1 In N1 C13 77.8(4) . . . . ?
O3 In N1 C13 -120.3(3) . . . . ?
O4 In N1 C13 143.9(3) . . . . ?
In O1 C1 C2 -73.2(5) . . . . ?
In O1 C1 C3 162.7(3) . . . . ?
O1 C1 C2 F3 174.0(4) . . . . ?
C3 C1 C2 F3 -63.9(6) . . . . ?
O1 C1 C2 F2 -64.7(5) . . . . ?
C3 C1 C2 F2 57.4(6) . . . . ?
O1 C1 C2 F1 53.9(6) . . . . ?
C3 C1 C2 F1 175.9(4) . . . . ?
O1 C1 C3 F5 175.5(5) . . . . ?
C2 C1 C3 F5 51.5(7) . . . . ?
O1 C1 C3 F4 53.5(6) . . . . ?
C2 C1 C3 F4 -70.4(6) . . . . ?
O1 C1 C3 F6 -64.9(6) . . . . ?
C2 C1 C3 F6 171.1(4) . . . . ?
In O2 C4 C5 -105.0(4) . . . . ?
In O2 C4 C6 132.1(3) . . . . ?
O2 C4 C5 F8 -62.8(5) . . . . ?
C6 C4 C5 F8 58.4(5) . . . . ?
O2 C4 C5 F7 175.7(4) . . . . ?
C6 C4 C5 F7 -63.0(6) . . . . ?
O2 C4 C5 F9 56.0(5) . . . . ?
C6 C4 C5 F9 177.3(4) . . . . ?
O2 C4 C6 F12 54.4(5) . . . . ?
C5 C4 C6 F12 -67.6(5) . . . . ?
O2 C4 C6 F11 -65.0(5) . . . . ?
C5 C4 C6 F11 172.9(4) . . . . ?
O2 C4 C6 F10 176.0(4) . . . . ?
C5 C4 C6 F10 54.0(6) . . . . ?
In O3 C7 C8 103.5(4) . . . . ?
In O3 C7 C9 -133.1(3) . . . . ?
O3 C7 C8 F13 62.6(5) . . . . ?
C9 C7 C8 F13 -59.2(5) . . . . ?
O3 C7 C8 F14 -56.5(5) . . . . ?
C9 C7 C8 F14 -178.3(4) . . . . ?
O3 C7 C8 F15 -174.4(4) . . . . ?
C9 C7 C8 F15 63.8(6) . . . . ?
O3 C7 C9 F17 -55.2(5) . . . . ?
C8 C7 C9 F17 67.9(5) . . . . ?
O3 C7 C9 F16 -178.0(4) . . . . ?
C8 C7 C9 F16 -55.0(5) . . . . ?
O3 C7 C9 F18 63.1(4) . . . . ?
C8 C7 C9 F18 -173.8(4) . . . . ?
In O4 C10 C12 70.9(4) . . . . ?
In O4 C10 C11 -165.7(3) . . . . ?
O4 C10 C11 F20 -61.1(5) . . . . ?
C12 C10 C11 F20 61.1(5) . . . . ?
O4 C10 C11 F21 58.2(5) . . . . ?
C12 C10 C11 F21 -179.5(4) . . . . ?
O4 C10 C11 F19 177.0(4) . . . . ?
C12 C10 C11 F19 -60.7(6) . . . . ?
O4 C10 C12 F22 60.8(5) . . . . ?
C11 C10 C12 F22 -61.0(5) . . . . ?
O4 C10 C12 F23 -175.3(4) . . . . ?
C11 C10 C12 F23 62.8(6) . . . . ?
O4 C10 C12 F24 -57.1(5) . . . . ?
C11 C10 C12 F24 -178.9(4) . . . . ?
In N1 C13 C14 -57.0(4) . . . . ?
In N1 C13 C15 64.0(4) . . . . ?
In N1 C13 C16 -176.7(3) . . . . ?
C23 O5 C21 C22 -178.5(9) . . . . ?
C21 O5 C23 C24 -73.9(11) . . . . ?
C23' O5' C21' C22' 97(3) . . . . ?
C21' O5' C23' C24' -171(2) . . . . ?
